data_4336136
loop_
_publ_author_name
'Taka-aki Okamura'
'Junko Nakagawa'

_publ_section_title
;
 Contribution of Intramolecular NH...O Hydrogen Bonds to
 Magnesium-Carboxylate Bonds
;
_journal_name_full 'Inorganic Chemistry'
_journal_page_first 10812
_journal_page_last 10824
_journal_paper_doi 10.1021/ic400671v
_journal_volume 52
_journal_year 2013
_chemical_formula_moiety 'C28 H34 F12 N4 Mg O14'
_chemical_formula_sum 'C28 H34 F12 Mg N4 O14'
_chemical_formula_weight 902.90
_chemical_name_systematic
; 
[Mg(CH3H)6][O2C-2,6-(CF3CONH)2C6H3]2
;
_space_group_IT_number 2
_symmetry_cell_setting triclinic
_symmetry_Int_Tables_number 2
_symmetry_space_group_name_Hall '-P 1'
_symmetry_space_group_name_H-M 'P -1'
_atom_sites_solution_hydrogens geom
_atom_sites_solution_primary direct
_atom_sites_solution_secondary difmap
_audit_creation_date 'Wed Jun 29 10:27:13 2005'
_audit_creation_method SHELXL-97
_cell_angle_alpha 102.82(3)
_cell_angle_beta 107.57(2)
_cell_angle_gamma 112.72(2)
_cell_formula_units_Z 1
_cell_length_a 9.781(6)
_cell_length_b 10.393(7)
_cell_length_c 10.999(9)
_cell_measurement_reflns_used 5309
_cell_measurement_temperature 200
_cell_measurement_theta_max 27.5
_cell_measurement_theta_min 3.1
_cell_volume 907.5(12)
_computing_structure_refinement 'SHELXL-97 (Sheldrick, 2008)'
_computing_structure_solution 'SIR92 (Altomare et al., 1994)'
_diffrn_ambient_temperature 200
_diffrn_detector_area_resol_mean 10.00
_diffrn_measured_fraction_theta_full 0.989
_diffrn_measured_fraction_theta_max 0.989
_diffrn_measurement_device_type 'Rigaku RAXIS-RAPID Imaging Plate'
_diffrn_measurement_method \w
_diffrn_radiation_monochromator graphite
_diffrn_radiation_source 'fine-focus sealed tube'
_diffrn_radiation_type MoK\a
_diffrn_radiation_wavelength 0.71075
_diffrn_reflns_av_R_equivalents 0.0522
_diffrn_reflns_av_sigmaI/netI 0.0692
_diffrn_reflns_limit_h_max 12
_diffrn_reflns_limit_h_min -12
_diffrn_reflns_limit_k_max 13
_diffrn_reflns_limit_k_min -13
_diffrn_reflns_limit_l_max 14
_diffrn_reflns_limit_l_min -14
_diffrn_reflns_number 9045
_diffrn_reflns_theta_full 27.49
_diffrn_reflns_theta_max 27.49
_diffrn_reflns_theta_min 3.09
_exptl_absorpt_coefficient_mu 0.183
_exptl_absorpt_correction_type none
_exptl_crystal_colour colorless
_exptl_crystal_density_diffrn 1.652
_exptl_crystal_description block
_exptl_crystal_F_000 462
_exptl_crystal_size_max 0.200
_exptl_crystal_size_mid 0.150
_exptl_crystal_size_min 0.100
_refine_diff_density_max 0.293
_refine_diff_density_min -0.431
_refine_diff_density_rms 0.068
_refine_ls_extinction_method none
_refine_ls_goodness_of_fit_ref 1.066
_refine_ls_hydrogen_treatment mixed
_refine_ls_matrix_type full
_refine_ls_number_parameters 286
_refine_ls_number_reflns 4124
_refine_ls_number_restraints 3
_refine_ls_restrained_S_all 1.066
_refine_ls_R_factor_all 0.0950
_refine_ls_R_factor_gt 0.0545
_refine_ls_shift/su_max 0.000
_refine_ls_shift/su_mean 0.000
_refine_ls_structure_factor_coef Fsqd
_refine_ls_weighting_details 'calc w=1/[\s^2^(Fo^2^)+(0.0639P)^2^+0.0000P] where P=(Fo^2^+2Fc^2^)/3'
_refine_ls_weighting_scheme calc
_refine_ls_wR_factor_gt 0.1215
_refine_ls_wR_factor_ref 0.1430
_reflns_number_gt 2540
_reflns_number_total 4124
_reflns_threshold_expression I>2\s(I)
_cod_data_source_file ic400671v_si_002_5.cif
_cod_data_source_block 5
_cod_original_cell_volume 907.5(11)
_cod_database_code 4336136

loop_
_symmetry_equiv_pos_as_xyz
'x, y, z'
'-x, -y, -z'

loop_
_atom_site_label
_atom_site_type_symbol
_atom_site_fract_x
_atom_site_fract_y
_atom_site_fract_z
_atom_site_U_iso_or_equiv
_atom_site_adp_type
_atom_site_occupancy
_atom_site_symmetry_multiplicity
_atom_site_calc_flag
_atom_site_refinement_flags
Mg1 Mg 0.5000 0.0000 0.5000 0.0267(3) Uani 1 2 d S
F1 F 0.16677(18) 0.01771(19) -0.20818(15) 0.0489(4) Uani 1 1 d .
F2 F 0.42587(19) 0.16305(19) -0.09011(17) 0.0526(4) Uani 1 1 d .
F3 F 0.31690(19) -0.06294(17) -0.10132(17) 0.0488(4) Uani 1 1 d .
F4 F -0.3246(2) 0.5025(2) 0.02712(16) 0.0535(5) Uani 1 1 d .
F5 F -0.25201(19) 0.67696(18) 0.21668(17) 0.0509(4) Uani 1 1 d .
F6 F -0.42477(17) 0.44928(19) 0.16854(18) 0.0548(5) Uani 1 1 d .
O1 O 0.3549(3) 0.1028(3) 0.14038(19) 0.0557(6) Uani 1 1 d .
O2 O -0.0860(2) 0.5654(2) 0.36147(18) 0.0496(5) Uani 1 1 d .
O3 O 0.2665(2) -0.0274(2) 0.41540(18) 0.0369(5) Uani 1 1 d .
H6 H 0.203(3) -0.076(3) 0.331(3) 0.044 Uiso 1 1 d .
O4 O 0.5892(2) 0.2039(2) 0.65313(17) 0.0386(5) Uani 1 1 d D
H7 H 0.661(3) 0.233(3) 0.731(2) 0.046 Uiso 1 1 d D
O5 O 0.5575(2) 0.1033(2) 0.36929(19) 0.0429(5) Uani 1 1 d D
H8 H 0.491(3) 0.084(3) 0.293(2) 0.052 Uiso 1 1 d D
O11 O -0.0463(2) 0.1871(2) -0.15491(17) 0.0458(5) Uani 1 1 d .
O12 O -0.1844(2) 0.2929(2) -0.09694(17) 0.0457(5) Uani 1 1 d .
N1 N 0.1683(2) 0.1638(2) 0.0233(2) 0.0297(5) Uani 1 1 d D
H1 H 0.118(3) 0.162(3) -0.055(2) 0.036 Uiso 1 1 d D
N2 N -0.1209(2) 0.4174(2) 0.1534(2) 0.0303(5) Uani 1 1 d .
H2 H -0.172(3) 0.383(3) 0.062(3) 0.036 Uiso 1 1 d .
C1 C -0.0764(3) 0.2543(3) -0.0655(2) 0.0316(6) Uani 1 1 d .
C11 C 0.0189(3) 0.2870(3) 0.0851(2) 0.0272(5) Uani 1 1 d .
C12 C 0.1336(3) 0.2354(3) 0.1256(2) 0.0289(5) Uani 1 1 d .
C13 C 0.2089(3) 0.2534(3) 0.2622(2) 0.0349(6) Uani 1 1 d .
H3 H 0.2834 0.2161 0.2877 0.042 Uiso 1 1 calc R
C14 C 0.1745(3) 0.3256(3) 0.3599(2) 0.0369(6) Uani 1 1 d .
H4 H 0.2255 0.3374 0.4531 0.044 Uiso 1 1 calc R
C15 C 0.0678(3) 0.3812(3) 0.3258(2) 0.0332(6) Uani 1 1 d .
H5 H 0.0466 0.4317 0.3952 0.040 Uiso 1 1 calc R
C16 C -0.0088(3) 0.3634(3) 0.1900(2) 0.0285(5) Uani 1 1 d .
C17 C 0.2726(3) 0.1099(3) 0.0377(3) 0.0328(6) Uani 1 1 d .
C18 C 0.2941(3) 0.0557(3) -0.0923(3) 0.0342(6) Uani 1 1 d .
C27 C -0.1494(3) 0.5078(3) 0.2369(3) 0.0326(6) Uani 1 1 d .
C28 C -0.2882(3) 0.5344(3) 0.1598(3) 0.0384(6) Uani 1 1 d .
C31 C 0.1663(3) -0.0138(3) 0.4824(3) 0.0429(7) Uani 1 1 d .
H9 H 0.0730 -0.1138 0.4540 0.052 Uiso 1 1 calc R
H10 H 0.1256 0.0533 0.4566 0.052 Uiso 1 1 calc R
H11 H 0.2310 0.0283 0.5827 0.052 Uiso 1 1 calc R
C41 C 0.5446(3) 0.3188(3) 0.6588(3) 0.0448(7) Uani 1 1 d .
H12 H 0.4710 0.2996 0.5656 0.054 Uiso 1 1 calc R
H13 H 0.6435 0.4172 0.6958 0.054 Uiso 1 1 calc R
H14 H 0.4883 0.3192 0.7189 0.054 Uiso 1 1 calc R
C51 C 0.6892(3) 0.2455(3) 0.4032(3) 0.0535(8) Uani 1 1 d .
H15 H 0.6482 0.3169 0.3938 0.064 Uiso 1 1 calc R
H16 H 0.7413 0.2364 0.3408 0.064 Uiso 1 1 calc R
H17 H 0.7698 0.2824 0.4987 0.064 Uiso 1 1 calc R

loop_
_atom_site_aniso_label
_atom_site_aniso_U_11
_atom_site_aniso_U_22
_atom_site_aniso_U_33
_atom_site_aniso_U_23
_atom_site_aniso_U_13
_atom_site_aniso_U_12
Mg1 0.0274(5) 0.0339(6) 0.0173(6) 0.0072(5) 0.0060(4) 0.0177(5)
F1 0.0512(9) 0.0673(11) 0.0279(8) 0.0089(8) 0.0134(7) 0.0365(9)
F2 0.0532(9) 0.0487(10) 0.0576(11) 0.0183(9) 0.0343(8) 0.0195(8)
F3 0.0577(9) 0.0428(9) 0.0553(11) 0.0129(8) 0.0275(8) 0.0340(8)
F4 0.0632(10) 0.0768(13) 0.0345(9) 0.0211(9) 0.0157(8) 0.0512(10)
F5 0.0576(9) 0.0409(9) 0.0601(11) 0.0147(8) 0.0261(8) 0.0316(8)
F6 0.0381(8) 0.0561(11) 0.0700(12) 0.0238(9) 0.0259(8) 0.0213(8)
O1 0.0736(13) 0.0906(17) 0.0353(12) 0.0312(11) 0.0228(10) 0.0666(14)
O2 0.0631(12) 0.0615(14) 0.0268(11) 0.0078(10) 0.0152(9) 0.0409(11)
O3 0.0310(9) 0.0575(12) 0.0189(9) 0.0054(8) 0.0073(7) 0.0263(9)
O4 0.0440(10) 0.0424(11) 0.0213(9) 0.0027(8) 0.0012(7) 0.0287(9)
O5 0.0373(10) 0.0496(12) 0.0285(10) 0.0188(9) 0.0072(8) 0.0122(9)
O11 0.0458(10) 0.0763(14) 0.0191(9) 0.0074(9) 0.0080(7) 0.0438(11)
O12 0.0531(11) 0.0687(14) 0.0209(9) 0.0081(9) 0.0078(8) 0.0461(11)
N1 0.0321(10) 0.0380(12) 0.0195(10) 0.0075(9) 0.0082(8) 0.0219(10)
N2 0.0342(11) 0.0387(12) 0.0181(10) 0.0064(9) 0.0067(8) 0.0238(10)
C1 0.0306(12) 0.0369(14) 0.0214(12) 0.0061(11) 0.0068(10) 0.0172(11)
C11 0.0273(11) 0.0279(13) 0.0194(12) 0.0051(10) 0.0058(9) 0.0124(10)
C12 0.0297(12) 0.0316(13) 0.0215(12) 0.0062(10) 0.0070(9) 0.0168(11)
C13 0.0401(13) 0.0422(15) 0.0233(13) 0.0106(11) 0.0090(10) 0.0256(13)
C14 0.0451(14) 0.0439(16) 0.0194(12) 0.0098(11) 0.0076(10) 0.0258(13)
C15 0.0390(13) 0.0374(15) 0.0207(13) 0.0063(11) 0.0115(10) 0.0201(12)
C16 0.0300(11) 0.0287(13) 0.0228(12) 0.0058(10) 0.0087(9) 0.0152(11)
C17 0.0330(12) 0.0344(14) 0.0287(13) 0.0096(11) 0.0112(10) 0.0173(12)
C18 0.0345(13) 0.0339(14) 0.0373(15) 0.0128(12) 0.0174(11) 0.0187(12)
C27 0.0368(13) 0.0335(14) 0.0263(14) 0.0084(11) 0.0139(10) 0.0176(11)
C28 0.0435(14) 0.0397(16) 0.0337(15) 0.0101(12) 0.0164(12) 0.0240(13)
C31 0.0403(14) 0.0570(18) 0.0348(15) 0.0106(13) 0.0185(12) 0.0289(14)
C41 0.0459(15) 0.0396(16) 0.0469(17) 0.0093(13) 0.0142(13) 0.0274(14)
C51 0.0525(17) 0.0441(18) 0.0488(19) 0.0136(15) 0.0213(14) 0.0122(15)

loop_
_atom_type_symbol
_atom_type_description
_atom_type_scat_dispersion_real
_atom_type_scat_dispersion_imag
_atom_type_scat_source
Mg Mg 0.0486 0.0363 'International Tables Vol C Tables 4.2.6.8 and 6.1.1.4'
F F 0.0171 0.0103 'International Tables Vol C Tables 4.2.6.8 and 6.1.1.4'
O O 0.0106 0.0060 'International Tables Vol C Tables 4.2.6.8 and 6.1.1.4'
N N 0.0061 0.0033 'International Tables Vol C Tables 4.2.6.8 and 6.1.1.4'
C C 0.0033 0.0016 'International Tables Vol C Tables 4.2.6.8 and 6.1.1.4'
H H 0.0000 0.0000 'International Tables Vol C Tables 4.2.6.8 and 6.1.1.4'

loop_
_geom_angle_atom_site_label_1
_geom_angle_atom_site_label_2
_geom_angle_atom_site_label_3
_geom_angle
_geom_angle_site_symmetry_1
_geom_angle_site_symmetry_3
O4 Mg1 O4 179.999(1) 2_656 .
O4 Mg1 O5 91.50(10) 2_656 2_656
O4 Mg1 O5 88.50(10) . 2_656
O4 Mg1 O5 88.50(10) 2_656 .
O4 Mg1 O5 91.50(10) . .
O5 Mg1 O5 180.0 2_656 .
O4 Mg1 O3 86.64(8) 2_656 .
O4 Mg1 O3 93.36(8) . .
O5 Mg1 O3 90.73(8) 2_656 .
O5 Mg1 O3 89.27(8) . .
O4 Mg1 O3 93.36(8) 2_656 2_656
O4 Mg1 O3 86.64(8) . 2_656
O5 Mg1 O3 89.27(8) 2_656 2_656
O5 Mg1 O3 90.73(8) . 2_656
O3 Mg1 O3 180.0 . 2_656
C31 O3 Mg1 128.80(16) . .
C31 O3 H6 105.9(18) . .
Mg1 O3 H6 122.6(18) . .
C41 O4 Mg1 131.98(15) . .
C41 O4 H7 105(2) . .
Mg1 O4 H7 123(2) . .
C51 O5 Mg1 128.37(17) . .
C51 O5 H8 104(2) . .
Mg1 O5 H8 124(2) . .
C17 N1 C12 128.6(2) . .
C17 N1 H1 119.0(17) . .
C12 N1 H1 112.3(17) . .
C27 N2 C16 128.1(2) . .
C27 N2 H2 122.7(15) . .
C16 N2 H2 109.2(15) . .
O12 C1 O11 122.0(2) . .
O12 C1 C11 119.1(2) . .
O11 C1 C11 118.9(2) . .
C16 C11 C12 117.1(2) . .
C16 C11 C1 121.3(2) . .
C12 C11 C1 121.4(2) . .
C13 C12 N1 120.7(2) . .
C13 C12 C11 121.1(2) . .
N1 C12 C11 118.3(2) . .
C14 C13 C12 119.3(2) . .
C14 C13 H3 120.3 . .
C12 C13 H3 120.3 . .
C15 C14 C13 121.4(2) . .
C15 C14 H4 119.3 . .
C13 C14 H4 119.3 . .
C14 C15 C16 119.9(2) . .
C14 C15 H5 120.1 . .
C16 C15 H5 120.1 . .
C15 C16 C11 121.1(2) . .
C15 C16 N2 120.3(2) . .
C11 C16 N2 118.5(2) . .
O1 C17 N1 128.5(2) . .
O1 C17 C18 116.8(2) . .
N1 C17 C18 114.6(2) . .
F3 C18 F2 106.67(19) . .
F3 C18 F1 107.6(2) . .
F2 C18 F1 107.1(2) . .
F3 C18 C17 111.3(2) . .
F2 C18 C17 110.5(2) . .
F1 C18 C17 113.34(19) . .
O2 C27 N2 129.5(2) . .
O2 C27 C28 117.2(2) . .
N2 C27 C28 113.3(2) . .
F4 C28 F5 107.7(2) . .
F4 C28 F6 107.2(2) . .
F5 C28 F6 106.5(2) . .
F4 C28 C27 114.3(2) . .
F5 C28 C27 110.9(2) . .
F6 C28 C27 109.8(2) . .
O3 C31 H9 109.5 . .
O3 C31 H10 109.5 . .
H9 C31 H10 109.5 . .
O3 C31 H11 109.5 . .
H9 C31 H11 109.5 . .
H10 C31 H11 109.5 . .
O4 C41 H12 109.5 . .
O4 C41 H13 109.5 . .
H12 C41 H13 109.5 . .
O4 C41 H14 109.5 . .
H12 C41 H14 109.5 . .
H13 C41 H14 109.5 . .
O5 C51 H15 109.5 . .
O5 C51 H16 109.5 . .
H15 C51 H16 109.5 . .
O5 C51 H17 109.5 . .
H15 C51 H17 109.5 . .
H16 C51 H17 109.5 . .

loop_
_geom_bond_atom_site_label_1
_geom_bond_atom_site_label_2
_geom_bond_distance
_geom_bond_site_symmetry_2
Mg1 O4 2.047(2) 2_656
Mg1 O4 2.047(2) .
Mg1 O5 2.060(2) 2_656
Mg1 O5 2.060(2) .
Mg1 O3 2.064(2) .
Mg1 O3 2.064(2) 2_656
F1 C18 1.330(3) .
F2 C18 1.329(3) .
F3 C18 1.323(3) .
F4 C28 1.321(3) .
F5 C28 1.327(3) .
F6 C28 1.334(3) .
O1 C17 1.210(3) .
O2 C27 1.206(3) .
O3 C31 1.422(3) .
O3 H6 0.84(3) .
O4 C41 1.417(3) .
O4 H7 0.821(17) .
O5 C51 1.406(3) .
O5 H8 0.818(17) .
O11 C1 1.253(3) .
O12 C1 1.251(3) .
N1 C17 1.327(3) .
N1 C12 1.411(3) .
N1 H1 0.842(17) .
N2 C27 1.333(3) .
N2 C16 1.410(3) .
N2 H2 0.89(3) .
C1 C11 1.517(3) .
C11 C16 1.409(3) .
C11 C12 1.419(3) .
C12 C13 1.391(3) .
C13 C14 1.374(4) .
C13 H3 0.9500 .
C14 C15 1.374(3) .
C14 H4 0.9500 .
C15 C16 1.386(3) .
C15 H5 0.9500 .
C17 C18 1.523(4) .
C27 C28 1.529(4) .
C31 H9 0.9800 .
C31 H10 0.9800 .
C31 H11 0.9800 .
C41 H12 0.9800 .
C41 H13 0.9800 .
C41 H14 0.9800 .
C51 H15 0.9800 .
C51 H16 0.9800 .
C51 H17 0.9800 .

loop_
_geom_torsion_atom_site_label_1
_geom_torsion_atom_site_label_2
_geom_torsion_atom_site_label_3
_geom_torsion_atom_site_label_4
_geom_torsion
_geom_torsion_site_symmetry_1
O4 Mg1 O3 C31 129.9(2) 2_656
O4 Mg1 O3 C31 -50.1(2) .
O5 Mg1 O3 C31 38.4(2) 2_656
O5 Mg1 O3 C31 -141.6(2) .
O5 Mg1 O4 C41 -120.0(2) 2_656
O5 Mg1 O4 C41 60.0(2) .
O3 Mg1 O4 C41 -29.4(2) .
O3 Mg1 O4 C41 150.6(2) 2_656
O4 Mg1 O5 C51 -147.3(2) 2_656
O4 Mg1 O5 C51 32.7(2) .
O3 Mg1 O5 C51 126.0(2) .
O3 Mg1 O5 C51 -54.0(2) 2_656
O12 C1 C11 C16 -1.7(4) .
O11 C1 C11 C16 179.4(2) .
O12 C1 C11 C12 175.0(2) .
O11 C1 C11 C12 -3.8(4) .
C17 N1 C12 C13 -2.2(4) .
C17 N1 C12 C11 178.5(2) .
C16 C11 C12 C13 3.1(4) .
C1 C11 C12 C13 -173.8(2) .
C16 C11 C12 N1 -177.6(2) .
C1 C11 C12 N1 5.5(4) .
N1 C12 C13 C14 179.1(2) .
C11 C12 C13 C14 -1.6(4) .
C12 C13 C14 C15 -0.3(4) .
C13 C14 C15 C16 0.7(4) .
C14 C15 C16 C11 0.9(4) .
C14 C15 C16 N2 178.8(2) .
C12 C11 C16 C15 -2.7(4) .
C1 C11 C16 C15 174.2(2) .
C12 C11 C16 N2 179.4(2) .
C1 C11 C16 N2 -3.7(4) .
C27 N2 C16 C15 11.4(4) .
C27 N2 C16 C11 -170.7(2) .
C12 N1 C17 O1 4.4(5) .
C12 N1 C17 C18 -173.2(2) .
O1 C17 C18 F3 36.9(3) .
N1 C17 C18 F3 -145.2(2) .
O1 C17 C18 F2 -81.4(3) .
N1 C17 C18 F2 96.5(3) .
O1 C17 C18 F1 158.3(2) .
N1 C17 C18 F1 -23.7(3) .
C16 N2 C27 O2 0.9(5) .
C16 N2 C27 C28 -176.4(2) .
O2 C27 C28 F4 163.8(3) .
N2 C27 C28 F4 -18.5(3) .
O2 C27 C28 F5 41.9(3) .
N2 C27 C28 F5 -140.5(2) .
O2 C27 C28 F6 -75.6(3) .
N2 C27 C28 F6 102.0(3) .
